data_4323872
loop_
_publ_author_name
'John K. Hsu'
'Cecilia J. Bonangelino'
'Sharada P. Kaiwar'
'Christine M. Boggs'
'James C. Fettinger'
'Robert S. Pilato'

_publ_section_title
;
 Direct Conversion of \a-Substituted Ketones to Metallo-1,2-enedithiolates
;
_journal_name_full 'Inorganic Chemistry'
_journal_page_first 4743
_journal_page_last 4751
_journal_paper_doi 10.1021/ic9602052
_journal_volume 35
_journal_year 1996
_chemical_formula_sum 'C21 H18 B Cl2 F4 Mo N2 S2'
_chemical_formula_weight 616.14
_chemical_name_systematic
; 
 ? 
;
_space_group_IT_number 2
_symmetry_cell_setting triclinic
_symmetry_space_group_name_Hall '-P 1'
_symmetry_space_group_name_H-M 'P -1'
_atom_sites_solution_hydrogens geom
_atom_sites_solution_primary direct
_atom_sites_solution_secondary difmap
_audit_creation_method SHELXL
_cell_angle_alpha 81.49(2)
_cell_angle_beta 76.14(2)
_cell_angle_gamma 85.784(10)
_cell_formula_units_Z 2
_cell_length_a 7.4009(8)
_cell_length_b 10.1192(13)
_cell_length_c 15.930(4)
_cell_measurement_reflns_used 25
_cell_measurement_temperature 153(2)
_cell_measurement_theta_max 20.2
_cell_measurement_theta_min 17.6
_cell_volume 1144.6(4)
_computing_cell_refinement 'Enraf-Nonius CAD4 EXPRESS'
_computing_data_collection 'Enraf-Nonius CAD4 EXPRESS'
_computing_data_reduction NRCVAX
_computing_molecular_graphics 'ORTEP (NRCVAX)'
_computing_publication_material 'XCIF SHELXL-93 (Sheldrick, 1993)'
_computing_structure_refinement 'SHELXL-93 (Sheldrick, 1993)'
_computing_structure_solution 'SHELXS-86 (Sheldrick, 1990)'
_diffrn_ambient_temperature 153(2)
_diffrn_measurement_device 'Enraf-Nonius CAD4'
_diffrn_measurement_method 'omega-2theta scans'
_diffrn_radiation_monochromator graphite
_diffrn_radiation_source 'fine-focus sealed tube'
_diffrn_radiation_type MoK\a
_diffrn_radiation_wavelength 0.71073
_diffrn_reflns_av_R_equivalents 0.0882
_diffrn_reflns_av_sigmaI/netI 0.0613
_diffrn_reflns_limit_h_max 0
_diffrn_reflns_limit_h_min -8
_diffrn_reflns_limit_k_max 11
_diffrn_reflns_limit_k_min -12
_diffrn_reflns_limit_l_max 18
_diffrn_reflns_limit_l_min -18
_diffrn_reflns_number 3177
_diffrn_reflns_theta_max 22.50
_diffrn_reflns_theta_min 3.12
_diffrn_standards_decay_% 0
_diffrn_standards_interval_time 60
_diffrn_standards_number 3
_exptl_absorpt_coefficient_mu 1.035
_exptl_absorpt_correction_T_max 0.9968
_exptl_absorpt_correction_T_min 0.5860
_exptl_absorpt_correction_type psi-scan
_exptl_crystal_colour black
_exptl_crystal_density_diffrn 1.788
_exptl_crystal_description Needle
_exptl_crystal_F_000 614
_exptl_crystal_size_max 0.35
_exptl_crystal_size_mid 0.06
_exptl_crystal_size_min 0.05
_refine_diff_density_max 1.222
_refine_diff_density_min -1.611
_refine_diff_density_rms 0.185
_refine_ls_extinction_coef 0
_refine_ls_extinction_method none
_refine_ls_goodness_of_fit_all 1.113
_refine_ls_goodness_of_fit_obs 1.195
_refine_ls_matrix_type full
_refine_ls_number_parameters 298
_refine_ls_number_reflns 2911
_refine_ls_number_restraints 0
_refine_ls_restrained_S_all 1.113
_refine_ls_restrained_S_obs 1.195
_refine_ls_R_factor_all 0.0934
_refine_ls_R_factor_obs 0.0764
_refine_ls_shift/esd_max 0.000
_refine_ls_shift/esd_mean 0.000
_refine_ls_structure_factor_coef Fsqd
_refine_ls_weighting_details 'w=1/[\s^2^(Fo^2^)+(0.1215P)^2^+4.9698P] where P=(Fo^2^+2Fc^2^)/3'
_refine_ls_weighting_scheme calc
_refine_ls_wR_factor_all 0.2013
_refine_ls_wR_factor_obs 0.1915
_reflns_number_observed 2336
_reflns_number_total 2911
_reflns_observed_criterion >2sigma(I)
_cod_data_source_file ic9602052_1.cif
_cod_data_source_block Complex2
_cod_depositor_comments
;
The following automatic conversions were performed:

'_refine_ls_weighting_scheme' value 'calc
w=1/[\s^2^(Fo^2^)+(0.1215P)^2^+4.9698P] where P=(Fo^2^+2Fc^2^)/3' was
changed to 'calc'. New tag '_refine_ls_weighting_details' was
created. The value of the new tag was set to
'w=1/[\s^2^(Fo^2^)+(0.1215P)^2^+4.9698P] where P=(Fo^2^+2Fc^2^)/3'.

Automatic conversion script
Id: cif_fix_values 3143 2015-03-26 13:38:13Z robertas 
;
_cod_database_code 4323872

loop_
_symmetry_equiv_pos_as_xyz
'x, y, z'
'-x, -y, -z'

loop_
_atom_site_aniso_label
_atom_site_aniso_U_11
_atom_site_aniso_U_22
_atom_site_aniso_U_33
_atom_site_aniso_U_23
_atom_site_aniso_U_13
_atom_site_aniso_U_12
Mo1 0.0157(5) 0.0235(6) 0.0341(6) -0.0066(4) -0.0133(4) -0.0030(3)
S1 0.032(2) 0.037(2) 0.037(2) -0.0021(12) -0.0166(12) -0.0087(12)
S2 0.043(2) 0.038(2) 0.040(2) -0.0002(13) -0.0218(14) -0.0132(14)
C1 0.016(6) 0.042(7) 0.041(7) -0.012(6) -0.008(5) -0.009(5)
C2 0.007(5) 0.033(6) 0.043(7) -0.006(5) -0.014(4) -0.004(4)
C3 0.020(6) 0.035(6) 0.040(7) -0.009(5) -0.012(5) -0.001(5)
C4 0.020(6) 0.042(7) 0.044(7) -0.008(5) -0.012(5) -0.003(5)
N1 0.020(5) 0.056(6) 0.042(6) -0.009(5) -0.016(4) -0.009(4)
C5 0.017(6) 0.045(7) 0.043(7) -0.012(6) -0.020(5) 0.001(5)
C6 0.029(6) 0.038(7) 0.050(7) -0.005(6) -0.024(5) 0.005(5)
C7 0.040(8) 0.062(9) 0.058(8) -0.020(7) -0.037(7) 0.015(7)
C8 0.044(8) 0.054(8) 0.040(7) -0.002(6) -0.021(6) 0.006(6)
C9 0.050(8) 0.042(7) 0.048(8) -0.006(6) -0.030(6) -0.004(6)
C10 0.026(6) 0.034(7) 0.042(7) -0.003(5) -0.016(5) 0.003(5)
N2 0.033(5) 0.046(6) 0.032(5) -0.010(5) -0.019(4) -0.002(4)
C11 0.026(7) 0.042(7) 0.072(9) -0.024(7) -0.034(6) 0.018(6)
C12 0.032(7) 0.018(6) 0.056(7) -0.013(5) -0.014(5) -0.001(5)
C13 0.038(7) 0.024(6) 0.054(7) -0.009(5) -0.028(6) 0.002(5)
C14 0.062(9) 0.035(7) 0.033(7) -0.011(5) -0.001(6) 0.003(6)
C15 0.023(7) 0.039(8) 0.082(10) -0.037(7) -0.003(7) 0.007(6)
C16 0.021(6) 0.062(9) 0.068(9) -0.018(7) -0.030(6) 0.023(6)
C17 0.021(6) 0.040(7) 0.063(8) -0.006(6) -0.019(6) -0.006(5)
C18 0.018(6) 0.061(9) 0.041(7) -0.008(6) 0.012(5) -0.004(6)
C19 0.029(7) 0.038(7) 0.063(9) -0.026(6) 0.002(6) 0.006(6)
C20 0.024(7) 0.041(8) 0.080(10) -0.004(7) -0.019(6) 0.008(6)
B1 0.037(8) 0.033(8) 0.043(8) -0.017(6) -0.024(6) 0.008(6)
F1 0.051(6) 0.075(6) 0.155(10) 0.028(6) 0.005(6) -0.026(5)
F2 0.047(5) 0.034(4) 0.135(7) 0.007(4) -0.041(5) -0.010(3)
F3 0.145(10) 0.077(6) 0.080(6) -0.036(5) -0.052(6) 0.036(6)
F4 0.135(9) 0.099(7) 0.114(8) 0.006(6) -0.106(8) 0.006(6)
C21 0.072(11) 0.067(10) 0.052(8) -0.007(7) -0.008(7) 0.001(8)
Cl1 0.061(2) 0.052(2) 0.073(2) 0.006(2) -0.009(2) -0.007(2)
Cl2 0.062(2) 0.068(2) 0.064(2) 0.000(2) -0.023(2) -0.018(2)

loop_
_atom_site_label
_atom_site_type_symbol
_atom_site_fract_x
_atom_site_fract_y
_atom_site_fract_z
_atom_site_U_iso_or_equiv
_atom_site_thermal_displace_type
_atom_site_occupancy
_atom_site_calc_flag
_atom_site_refinement_flags
_atom_site_disorder_group
Mo1 Mo 0.16868(12) 0.24143(9) 0.36054(6) 0.0227(4) Uani 1 d . .
S1 S -0.0430(4) 0.0545(3) 0.4002(2) 0.0335(7) Uani 1 d . .
S2 S 0.0512(4) 0.2671(3) 0.2283(2) 0.0383(8) Uani 1 d . .
C1 C -0.1161(14) 0.0378(11) 0.3093(7) 0.032(3) Uani 1 d . .
H1 H -0.1896(14) -0.0361(11) 0.3110(7) 0.038 Uiso 1 calc R .
C2 C -0.0759(13) 0.1227(10) 0.2358(7) 0.026(2) Uani 1 d . .
C3 C -0.1342(14) 0.1040(11) 0.1594(7) 0.030(3) Uani 1 d . .
C4 C -0.2255(14) -0.0120(11) 0.1483(7) 0.034(3) Uani 1 d . .
H4 H -0.2540(14) -0.0798(11) 0.1971(7) 0.041 Uiso 1 calc R .
N1 N -0.2711(12) -0.0310(10) 0.0784(6) 0.037(2) Uani 1 d . .
C5 C -0.2275(14) 0.0667(11) 0.0069(7) 0.032(3) Uani 1 d . .
C6 C -0.2699(15) 0.0518(12) -0.0720(7) 0.037(3) Uani 1 d . .
H6 H -0.3323(15) -0.0249(12) -0.0761(7) 0.044 Uiso 1 calc R .
C7 C -0.2224(17) 0.1470(13) -0.1436(9) 0.049(3) Uani 1 d . .
H7 H -0.2507(17) 0.1356(13) -0.1971(9) 0.058 Uiso 1 calc R .
C8 C -0.1319(17) 0.2611(13) -0.1376(8) 0.045(3) Uani 1 d . .
H8 H -0.0976(17) 0.3261(13) -0.1875(8) 0.054 Uiso 1 calc R .
C9 C -0.0929(17) 0.2797(12) -0.0613(8) 0.044(3) Uani 1 d . .
H9 H -0.0347(17) 0.3582(12) -0.0570(8) 0.052 Uiso 1 calc R .
C10 C -0.1394(15) 0.1823(11) 0.0102(7) 0.033(3) Uani 1 d . .
N2 N -0.0945(12) 0.1958(9) 0.0889(6) 0.034(2) Uani 1 d . .
C11 C -0.0344(16) 0.4340(12) 0.3762(9) 0.042(3) Uani 1 d . .
H11 H -0.0995(16) 0.4721(12) 0.3332(9) 0.050 Uiso 1 calc R .
C12 C 0.1393(15) 0.4663(10) 0.3796(8) 0.034(3) Uani 1 d . .
H12 H 0.2146(15) 0.5306(10) 0.3394(8) 0.041 Uiso 1 calc R .
C13 C 0.1887(16) 0.3890(10) 0.4524(7) 0.036(3) Uani 1 d . .
H13 H 0.3011(16) 0.3919(10) 0.4708(7) 0.043 Uiso 1 calc R .
C14 C 0.0384(18) 0.3067(12) 0.4921(7) 0.045(3) Uani 1 d . .
H14 H 0.0317(18) 0.2417(12) 0.5422(7) 0.054 Uiso 1 calc R .
C15 C -0.0996(16) 0.3375(12) 0.4449(9) 0.047(3) Uani 1 d . .
H15 H -0.2177(16) 0.2984(12) 0.4581(9) 0.056 Uiso 1 calc R .
C16 C 0.4437(15) 0.1632(13) 0.4036(9) 0.047(3) Uani 1 d . .
H16 H 0.4571(15) 0.1658(13) 0.4611(9) 0.056 Uiso 1 calc R .
C17 C 0.4897(15) 0.2659(12) 0.3333(8) 0.040(3) Uani 1 d . .
H17 H 0.5405(15) 0.3489(12) 0.3346(8) 0.048 Uiso 1 calc R .
C18 C 0.4472(15) 0.2233(13) 0.2615(8) 0.043(3) Uani 1 d . .
H18 H 0.4650(15) 0.2712(13) 0.2043(8) 0.051 Uiso 1 calc R .
C19 C 0.3733(16) 0.0968(12) 0.2891(8) 0.044(3) Uani 1 d . .
H19 H 0.3281(16) 0.0451(12) 0.2540(8) 0.053 Uiso 1 calc R .
C20 C 0.3765(16) 0.0587(13) 0.3761(9) 0.048(3) Uani 1 d . .
H20 H 0.3391(16) -0.0242(13) 0.4101(9) 0.058 Uiso 1 calc R .
B1 B 0.4393(18) 0.3022(13) 0.6533(8) 0.034(3) Uani 1 d . .
F1 F 0.2538(12) 0.2740(9) 0.6911(7) 0.102(4) Uani 1 d . .
F2 F 0.4411(10) 0.4387(7) 0.6249(6) 0.070(2) Uani 1 d . .
F3 F 0.4875(16) 0.2400(9) 0.5819(6) 0.096(3) Uani 1 d . .
F4 F 0.5491(16) 0.2636(10) 0.7062(7) 0.105(4) Uani 1 d . .
C21 C 0.4061(22) 0.3717(15) 0.9029(8) 0.065(4) Uani 1 d . .
H21A H 0.3883(22) 0.2882(15) 0.8810(8) 0.078 Uiso 1 calc R .
H21B H 0.5402(22) 0.3908(15) 0.8846(8) 0.078 Uiso 1 calc R .
Cl1 Cl 0.2754(5) 0.5054(4) 0.8565(2) 0.0640(10) Uani 1 d . .
Cl2 Cl 0.3368(5) 0.3497(4) 1.0174(2) 0.0634(10) Uani 1 d . .

loop_
_atom_type_symbol
_atom_type_description
_atom_type_scat_dispersion_real
_atom_type_scat_dispersion_imag
_atom_type_scat_source
C C 0.0033 0.0016 'International Tables Vol C Tables 4.2.6.8 and 6.1.1.4'
H H 0.0000 0.0000 'International Tables Vol C Tables 4.2.6.8 and 6.1.1.4'
Mo Mo -1.6832 0.6857 'International Tables Vol C Tables 4.2.6.8 and 6.1.1.4'
S S 0.1246 0.1234 'International Tables Vol C Tables 4.2.6.8 and 6.1.1.4'
N N 0.0061 0.0033 'International Tables Vol C Tables 4.2.6.8 and 6.1.1.4'
B B 0.0013 0.0007 'International Tables Vol C Tables 4.2.6.8 and 6.1.1.4'
F F 0.0171 0.0103 'International Tables Vol C Tables 4.2.6.8 and 6.1.1.4'
Cl Cl 0.1484 0.1585 'International Tables Vol C Tables 4.2.6.8 and 6.1.1.4'

loop_
_geom_angle_atom_site_label_1
_geom_angle_atom_site_label_2
_geom_angle_atom_site_label_3
_geom_angle
_geom_angle_site_symmetry_1
_geom_angle_site_symmetry_3
_geom_angle_publ_flag
C19 Mo1 C14 145.1(5) . . ?
C19 Mo1 C13 133.9(4) . . ?
C14 Mo1 C13 36.1(4) . . ?
C19 Mo1 C18 35.8(4) . . ?
C14 Mo1 C18 142.7(5) . . ?
C13 Mo1 C18 109.9(4) . . ?
C19 Mo1 C12 139.9(4) . . ?
C14 Mo1 C12 58.7(4) . . ?
C13 Mo1 C12 35.6(4) . . ?
C18 Mo1 C12 104.2(4) . . ?
C19 Mo1 C17 58.5(4) . . ?
C14 Mo1 C17 107.8(5) . . ?
C13 Mo1 C17 77.8(4) . . ?
C18 Mo1 C17 34.9(4) . . ?
C12 Mo1 C17 86.1(4) . . ?
C19 Mo1 C20 35.1(4) . . ?
C14 Mo1 C20 110.1(5) . . ?
C13 Mo1 C20 110.0(4) . . ?
C18 Mo1 C20 58.7(5) . . ?
C12 Mo1 C20 138.5(4) . . ?
C17 Mo1 C20 57.9(4) . . ?
C19 Mo1 C16 57.6(5) . . ?
C14 Mo1 C16 92.2(5) . . ?
C13 Mo1 C16 78.6(4) . . ?
C18 Mo1 C16 58.0(5) . . ?
C12 Mo1 C16 104.6(4) . . ?
C17 Mo1 C16 34.9(4) . . ?
C20 Mo1 C16 34.0(4) . . ?
C19 Mo1 C15 163.2(4) . . ?
C14 Mo1 C15 35.3(4) . . ?
C13 Mo1 C15 58.7(4) . . ?
C18 Mo1 C15 160.4(5) . . ?
C12 Mo1 C15 56.9(4) . . ?
C17 Mo1 C15 136.3(4) . . ?
C20 Mo1 C15 138.1(5) . . ?
C16 Mo1 C15 127.5(5) . . ?
C19 Mo1 C11 156.6(5) . . ?
C14 Mo1 C11 57.8(4) . . ?
C13 Mo1 C11 58.0(4) . . ?
C18 Mo1 C11 127.4(5) . . ?
C12 Mo1 C11 33.7(4) . . ?
C17 Mo1 C11 119.1(4) . . ?
C20 Mo1 C11 167.1(4) . . ?
C16 Mo1 C11 135.9(4) . . ?
C15 Mo1 C11 33.8(4) . . ?
C19 Mo1 S2 82.6(4) . . ?
C14 Mo1 S2 130.0(3) . . ?
C13 Mo1 S2 131.9(3) . . ?
C18 Mo1 S2 81.5(3) . . ?
C12 Mo1 S2 96.7(3) . . ?
C17 Mo1 S2 113.4(3) . . ?
C20 Mo1 S2 115.2(4) . . ?
C16 Mo1 S2 137.6(3) . . ?
C15 Mo1 S2 94.8(3) . . ?
C11 Mo1 S2 77.6(3) . . ?
C19 Mo1 S1 85.1(3) . . ?
C14 Mo1 S1 88.1(3) . . ?
C13 Mo1 S1 124.0(3) . . ?
C18 Mo1 S1 120.0(3) . . ?
C12 Mo1 S1 134.7(3) . . ?
C17 Mo1 S1 136.4(3) . . ?
C20 Mo1 S1 78.6(3) . . ?
C16 Mo1 S1 106.8(4) . . ?
C15 Mo1 S1 78.1(3) . . ?
C11 Mo1 S1 103.8(3) . . ?
S2 Mo1 S1 81.30(10) . . ?
C1 S1 Mo1 106.7(4) . . ?
C2 S2 Mo1 105.8(3) . . ?
C2 S2 N2 55.3(4) . . ?
Mo1 S2 N2 159.5(2) . . ?
C2 C1 S1 123.5(8) . . ?
C1 C2 C3 122.4(9) . . ?
C1 C2 S2 121.3(8) . . ?
C3 C2 S2 116.3(8) . . ?
N2 C3 C2 119.1(9) . . ?
N2 C3 C4 115.1(9) . . ?
C2 C3 C4 125.7(10) . . ?
N1 C4 C3 125.6(11) . . ?
C4 N1 C5 117.4(10) . . ?
N1 C5 C10 121.9(9) . . ?
N1 C5 C6 120.6(10) . . ?
C10 C5 C6 117.5(11) . . ?
C7 C6 C5 120.7(11) . . ?
C6 C7 C8 119.9(11) . . ?
C9 C8 C7 120.7(12) . . ?
C8 C9 C10 118.9(12) . . ?
C9 C10 C5 122.4(10) . . ?
C9 C10 N2 120.3(10) . . ?
C5 C10 N2 117.3(10) . . ?
C3 N2 C10 122.7(9) . . ?
C3 N2 S2 69.3(6) . . ?
C10 N2 S2 167.6(7) . . ?
C12 C11 C15 109.0(11) . . ?
C12 C11 Mo1 71.2(6) . . ?
C15 C11 Mo1 72.0(6) . . ?
C11 C12 C13 108.9(11) . . ?
C11 C12 Mo1 75.1(6) . . ?
C13 C12 Mo1 70.1(6) . . ?
C14 C13 C12 106.2(10) . . ?
C14 C13 Mo1 71.4(6) . . ?
C12 C13 Mo1 74.3(6) . . ?
C15 C14 C13 107.9(11) . . ?
C15 C14 Mo1 75.8(7) . . ?
C13 C14 Mo1 72.5(6) . . ?
C11 C15 C14 108.0(11) . . ?
C11 C15 Mo1 74.2(7) . . ?
C14 C15 Mo1 68.9(6) . . ?
C20 C16 C17 109.3(12) . . ?
C20 C16 Mo1 72.7(6) . . ?
C17 C16 Mo1 72.1(6) . . ?
C18 C17 C16 107.2(11) . . ?
C18 C17 Mo1 70.7(6) . . ?
C16 C17 Mo1 73.0(6) . . ?
C17 C18 C19 107.1(11) . . ?
C17 C18 Mo1 74.3(6) . . ?
C19 C18 Mo1 70.6(6) . . ?
C20 C19 C18 109.2(12) . . ?
C20 C19 Mo1 75.9(7) . . ?
C18 C19 Mo1 73.6(6) . . ?
C16 C20 C19 107.1(12) . . ?
C16 C20 Mo1 73.3(6) . . ?
C19 C20 Mo1 69.0(6) . . ?
F4 B1 F3 111.1(11) . . ?
F4 B1 F2 113.2(11) . . ?
F3 B1 F2 107.1(11) . . ?
F4 B1 F1 112.8(12) . . ?
F3 B1 F1 106.2(11) . . ?
F2 B1 F1 105.9(9) . . ?
Cl2 C21 Cl1 111.2(8) . . ?

loop_
_geom_bond_atom_site_label_1
_geom_bond_atom_site_label_2
_geom_bond_distance
_geom_bond_site_symmetry_2
_geom_bond_publ_flag
Mo1 C19 2.252(10) . ?
Mo1 C14 2.260(11) . ?
Mo1 C13 2.275(11) . ?
Mo1 C18 2.290(10) . ?
Mo1 C12 2.328(10) . ?
Mo1 C17 2.336(11) . ?
Mo1 C20 2.339(11) . ?
Mo1 C16 2.347(10) . ?
Mo1 C15 2.349(10) . ?
Mo1 C11 2.377(10) . ?
Mo1 S2 2.437(3) . ?
Mo1 S1 2.458(3) . ?
S1 C1 1.695(11) . ?
S2 C2 1.770(10) . ?
S2 N2 2.891(9) . ?
C1 C2 1.331(15) . ?
C2 C3 1.427(14) . ?
C3 N2 1.336(14) . ?
C3 C4 1.45(2) . ?
C4 N1 1.282(14) . ?
N1 C5 1.384(14) . ?
C5 C10 1.39(2) . ?
C5 C6 1.40(2) . ?
C6 C7 1.37(2) . ?
C7 C8 1.40(2) . ?
C8 C9 1.36(2) . ?
C9 C10 1.38(2) . ?
C10 N2 1.399(13) . ?
C11 C12 1.36(2) . ?
C11 C15 1.37(2) . ?
C12 C13 1.41(2) . ?
C13 C14 1.41(2) . ?
C14 C15 1.40(2) . ?
C16 C20 1.37(2) . ?
C16 C17 1.41(2) . ?
C17 C18 1.39(2) . ?
C18 C19 1.40(2) . ?
C19 C20 1.39(2) . ?
B1 F4 1.306(15) . ?
B1 F3 1.342(15) . ?
B1 F2 1.389(15) . ?
B1 F1 1.39(2) . ?
C21 Cl2 1.757(13) . ?
C21 Cl1 1.780(15) . ?

loop_
_geom_torsion_atom_site_label_1
_geom_torsion_atom_site_label_2
_geom_torsion_atom_site_label_3
_geom_torsion_atom_site_label_4
_geom_torsion
_geom_torsion_site_symmetry_1
_geom_torsion_site_symmetry_2
_geom_torsion_site_symmetry_3
_geom_torsion_site_symmetry_4
_geom_torsion_publ_flag
C19 Mo1 S1 C1 -74.3(5) . . . . ?
C14 Mo1 S1 C1 139.9(5) . . . . ?
C13 Mo1 S1 C1 144.3(5) . . . . ?
C18 Mo1 S1 C1 -66.0(5) . . . . ?
C12 Mo1 S1 C1 99.7(5) . . . . ?
C17 Mo1 S1 C1 -106.0(6) . . . . ?
C20 Mo1 S1 C1 -109.2(5) . . . . ?
C16 Mo1 S1 C1 -128.3(5) . . . . ?
C15 Mo1 S1 C1 105.8(5) . . . . ?
C11 Mo1 S1 C1 83.8(5) . . . . ?
S2 Mo1 S1 C1 8.9(4) . . . . ?
C19 Mo1 S2 C2 76.4(5) . . . . ?
C14 Mo1 S2 C2 -89.9(5) . . . . ?
C13 Mo1 S2 C2 -138.3(5) . . . . ?
C18 Mo1 S2 C2 112.5(5) . . . . ?
C12 Mo1 S2 C2 -144.1(4) . . . . ?
C17 Mo1 S2 C2 127.3(5) . . . . ?
C20 Mo1 S2 C2 63.1(5) . . . . ?
C16 Mo1 S2 C2 95.6(6) . . . . ?
C15 Mo1 S2 C2 -86.9(5) . . . . ?
C11 Mo1 S2 C2 -116.1(5) . . . . ?
S1 Mo1 S2 C2 -9.8(4) . . . . ?
C19 Mo1 S2 N2 55.2(7) . . . . ?
C14 Mo1 S2 N2 -111.1(7) . . . . ?
C13 Mo1 S2 N2 -159.4(7) . . . . ?
C18 Mo1 S2 N2 91.3(7) . . . . ?
C12 Mo1 S2 N2 -165.3(7) . . . . ?
C17 Mo1 S2 N2 106.1(7) . . . . ?
C20 Mo1 S2 N2 41.9(7) . . . . ?
C16 Mo1 S2 N2 74.4(8) . . . . ?
C15 Mo1 S2 N2 -108.1(7) . . . . ?
C11 Mo1 S2 N2 -137.3(7) . . . . ?
S1 Mo1 S2 N2 -31.0(6) . . . . ?
Mo1 S1 C1 C2 -6.3(10) . . . . ?
S1 C1 C2 C3 178.0(8) . . . . ?
S1 C1 C2 S2 -2.9(13) . . . . ?
Mo1 S2 C2 C1 10.4(9) . . . . ?
N2 S2 C2 C1 -178.4(10) . . . . ?
Mo1 S2 C2 C3 -170.4(7) . . . . ?
N2 S2 C2 C3 0.8(6) . . . . ?
C1 C2 C3 N2 177.6(9) . . . . ?
S2 C2 C3 N2 -1.6(13) . . . . ?
C1 C2 C3 C4 -6.3(16) . . . . ?
S2 C2 C3 C4 174.5(8) . . . . ?
N2 C3 C4 N1 -0.8(16) . . . . ?
C2 C3 C4 N1 -177.0(10) . . . . ?
C3 C4 N1 C5 0.8(16) . . . . ?
C4 N1 C5 C10 -0.7(15) . . . . ?
C4 N1 C5 C6 178.9(10) . . . . ?
N1 C5 C6 C7 -178.3(10) . . . . ?
C10 C5 C6 C7 1.3(16) . . . . ?
C5 C6 C7 C8 -0.6(17) . . . . ?
C6 C7 C8 C9 -0.9(18) . . . . ?
C7 C8 C9 C10 1.7(18) . . . . ?
C8 C9 C10 C5 -1.0(17) . . . . ?
C8 C9 C10 N2 177.5(10) . . . . ?
N1 C5 C10 C9 179.1(10) . . . . ?
C6 C5 C10 C9 -0.5(16) . . . . ?
N1 C5 C10 N2 0.5(15) . . . . ?
C6 C5 C10 N2 -179.0(9) . . . . ?
C2 C3 N2 C10 177.1(9) . . . . ?
C4 C3 N2 C10 0.7(14) . . . . ?
C2 C3 N2 S2 0.9(7) . . . . ?
C4 C3 N2 S2 -175.5(9) . . . . ?
C9 C10 N2 C3 -179.1(10) . . . . ?
C5 C10 N2 C3 -0.6(15) . . . . ?
C9 C10 N2 S2 -15.8(38) . . . . ?
C5 C10 N2 S2 162.8(27) . . . . ?
C2 S2 N2 C3 -0.8(6) . . . . ?
Mo1 S2 N2 C3 24.2(10) . . . . ?
C2 S2 N2 C10 -165.8(33) . . . . ?
Mo1 S2 N2 C10 -140.8(29) . . . . ?
C19 Mo1 C11 C12 -90.2(12) . . . . ?
C14 Mo1 C11 C12 80.7(8) . . . . ?
C13 Mo1 C11 C12 37.7(7) . . . . ?
C18 Mo1 C11 C12 -53.9(9) . . . . ?
C12 Mo1 C11 C12 0.0 . . . . ?
C17 Mo1 C11 C12 -12.9(9) . . . . ?
C20 Mo1 C11 C12 60.1(24) . . . . ?
C16 Mo1 C11 C12 26.4(11) . . . . ?
C15 Mo1 C11 C12 118.1(11) . . . . ?
S2 Mo1 C11 C12 -122.9(8) . . . . ?
S1 Mo1 C11 C12 159.4(7) . . . . ?
C19 Mo1 C11 C15 151.6(10) . . . . ?
C14 Mo1 C11 C15 -37.5(7) . . . . ?
C13 Mo1 C11 C15 -80.4(8) . . . . ?
C18 Mo1 C11 C15 -172.0(7) . . . . ?
C12 Mo1 C11 C15 -118.1(11) . . . . ?
C17 Mo1 C11 C15 -131.0(7) . . . . ?
C20 Mo1 C11 C15 -58.1(23) . . . . ?
C16 Mo1 C11 C15 -91.8(9) . . . . ?
C15 Mo1 C11 C15 0.000(3) . . . . ?
S2 Mo1 C11 C15 118.9(7) . . . . ?
S1 Mo1 C11 C15 41.2(7) . . . . ?
C15 C11 C12 C13 0.0(12) . . . . ?
Mo1 C11 C12 C13 -62.4(7) . . . . ?
C15 C11 C12 Mo1 62.4(8) . . . . ?
Mo1 C11 C12 Mo1 0.0 . . . . ?
C19 Mo1 C12 C11 142.0(8) . . . . ?
C14 Mo1 C12 C11 -77.7(8) . . . . ?
C13 Mo1 C12 C11 -116.9(11) . . . . ?
C18 Mo1 C12 C11 138.5(8) . . . . ?
C17 Mo1 C12 C11 168.7(8) . . . . ?
C20 Mo1 C12 C11 -163.0(8) . . . . ?
C16 Mo1 C12 C11 -161.4(8) . . . . ?
C15 Mo1 C12 C11 -35.8(7) . . . . ?
C11 Mo1 C12 C11 0.0 . . . . ?
S2 Mo1 C12 C11 55.6(8) . . . . ?
S1 Mo1 C12 C11 -28.7(9) . . . . ?
C19 Mo1 C12 C13 -101.0(9) . . . . ?
C14 Mo1 C12 C13 39.2(7) . . . . ?
C13 Mo1 C12 C13 0.000(4) . . . . ?
C18 Mo1 C12 C13 -104.5(7) . . . . ?
C17 Mo1 C12 C13 -74.3(7) . . . . ?
C20 Mo1 C12 C13 -46.1(10) . . . . ?
C16 Mo1 C12 C13 -44.4(8) . . . . ?
C15 Mo1 C12 C13 81.1(8) . . . . ?
C11 Mo1 C12 C13 116.9(11) . . . . ?
S2 Mo1 C12 C13 172.5(6) . . . . ?
S1 Mo1 C12 C13 88.2(7) . . . . ?
C11 C12 C13 C14 0.9(12) . . . . ?
Mo1 C12 C13 C14 -64.7(7) . . . . ?
C11 C12 C13 Mo1 65.6(8) . . . . ?
Mo1 C12 C13 Mo1 0.000(2) . . . . ?
C19 Mo1 C13 C14 -127.8(8) . . . . ?
C14 Mo1 C13 C14 0.000(1) . . . . ?
C18 Mo1 C13 C14 -159.8(7) . . . . ?
C12 Mo1 C13 C14 113.6(10) . . . . ?
C17 Mo1 C13 C14 -145.8(8) . . . . ?
C20 Mo1 C13 C14 -96.9(8) . . . . ?
C16 Mo1 C13 C14 -110.1(8) . . . . ?
C15 Mo1 C13 C14 38.0(7) . . . . ?
C11 Mo1 C13 C14 77.9(8) . . . . ?
S2 Mo1 C13 C14 103.6(7) . . . . ?
S1 Mo1 C13 C14 -7.5(8) . . . . ?
C19 Mo1 C13 C12 118.6(8) . . . . ?
C14 Mo1 C13 C12 -113.6(10) . . . . ?
C18 Mo1 C13 C12 86.6(7) . . . . ?
C12 Mo1 C13 C12 0.000(4) . . . . ?
C17 Mo1 C13 C12 100.6(7) . . . . ?
C20 Mo1 C13 C12 149.5(7) . . . . ?
C16 Mo1 C13 C12 136.3(7) . . . . ?
C15 Mo1 C13 C12 -75.6(7) . . . . ?
C11 Mo1 C13 C12 -35.7(7) . . . . ?
S2 Mo1 C13 C12 -10.0(8) . . . . ?
S1 Mo1 C13 C12 -121.0(6) . . . . ?
C12 C13 C14 C15 -1.5(12) . . . . ?
Mo1 C13 C14 C15 -68.2(8) . . . . ?
C12 C13 C14 Mo1 66.7(7) . . . . ?
Mo1 C13 C14 Mo1 0.0 . . . . ?
C19 Mo1 C14 C15 -150.5(8) . . . . ?
C13 Mo1 C14 C15 114.3(10) . . . . ?
C18 Mo1 C14 C15 146.7(8) . . . . ?
C12 Mo1 C14 C15 75.7(8) . . . . ?
C17 Mo1 C14 C15 149.5(7) . . . . ?
C20 Mo1 C14 C15 -148.9(7) . . . . ?
C16 Mo1 C14 C15 -178.6(8) . . . . ?
C15 Mo1 C14 C15 0.000(4) . . . . ?
C11 Mo1 C14 C15 35.8(7) . . . . ?
S2 Mo1 C14 C15 5.1(9) . . . . ?
S1 Mo1 C14 C15 -71.8(7) . . . . ?
C19 Mo1 C14 C13 95.2(9) . . . . ?
C13 Mo1 C14 C13 0.000(1) . . . . ?
C18 Mo1 C14 C13 32.4(11) . . . . ?
C12 Mo1 C14 C13 -38.6(6) . . . . ?
C17 Mo1 C14 C13 35.2(8) . . . . ?
C20 Mo1 C14 C13 96.7(7) . . . . ?
C16 Mo1 C14 C13 67.1(7) . . . . ?
C15 Mo1 C14 C13 -114.3(10) . . . . ?
C11 Mo1 C14 C13 -78.5(7) . . . . ?
S2 Mo1 C14 C13 -109.2(7) . . . . ?
S1 Mo1 C14 C13 173.8(6) . . . . ?
C12 C11 C15 C14 -0.9(13) . . . . ?
Mo1 C11 C15 C14 61.0(7) . . . . ?
C12 C11 C15 Mo1 -61.9(8) . . . . ?
Mo1 C11 C15 Mo1 0.000(1) . . . . ?
C13 C14 C15 C11 1.5(13) . . . . ?
Mo1 C14 C15 C11 -64.4(8) . . . . ?
C13 C14 C15 Mo1 66.0(8) . . . . ?
Mo1 C14 C15 Mo1 0.000(2) . . . . ?
C19 Mo1 C15 C11 -139.5(15) . . . . ?
C14 Mo1 C15 C11 116.9(10) . . . . ?
C13 Mo1 C15 C11 78.0(7) . . . . ?
C18 Mo1 C15 C11 19.2(17) . . . . ?
C12 Mo1 C15 C11 35.7(7) . . . . ?
C17 Mo1 C15 C11 72.6(10) . . . . ?
C20 Mo1 C15 C11 163.5(7) . . . . ?
C16 Mo1 C15 C11 118.7(8) . . . . ?
C11 Mo1 C15 C11 0.000(3) . . . . ?
S2 Mo1 C15 C11 -59.1(7) . . . . ?
S1 Mo1 C15 C11 -139.1(7) . . . . ?
C19 Mo1 C15 C14 103.6(17) . . . . ?
C14 Mo1 C15 C14 0.000(4) . . . . ?
C13 Mo1 C15 C14 -38.9(7) . . . . ?
C18 Mo1 C15 C14 -97.7(15) . . . . ?
C12 Mo1 C15 C14 -81.2(8) . . . . ?
C17 Mo1 C15 C14 -44.3(11) . . . . ?
C20 Mo1 C15 C14 46.6(10) . . . . ?
C16 Mo1 C15 C14 1.8(10) . . . . ?
C11 Mo1 C15 C14 -116.9(10) . . . . ?
S2 Mo1 C15 C14 -176.1(7) . . . . ?
S1 Mo1 C15 C14 103.9(7) . . . . ?
C19 Mo1 C16 C20 -37.6(8) . . . . ?
C14 Mo1 C16 C20 123.8(9) . . . . ?
C13 Mo1 C16 C20 157.4(9) . . . . ?
C18 Mo1 C16 C20 -80.2(9) . . . . ?
C12 Mo1 C16 C20 -178.0(8) . . . . ?
C17 Mo1 C16 C20 -117.7(11) . . . . ?
C20 Mo1 C16 C20 0.000(2) . . . . ?
C15 Mo1 C16 C20 122.8(8) . . . . ?
C11 Mo1 C16 C20 167.2(8) . . . . ?
S2 Mo1 C16 C20 -60.4(10) . . . . ?
S1 Mo1 C16 C20 35.1(9) . . . . ?
C19 Mo1 C16 C17 80.1(8) . . . . ?
C14 Mo1 C16 C17 -118.5(7) . . . . ?
C13 Mo1 C16 C17 -84.9(7) . . . . ?
C18 Mo1 C16 C17 37.5(7) . . . . ?
C12 Mo1 C16 C17 -60.3(8) . . . . ?
C17 Mo1 C16 C17 0.0 . . . . ?
C20 Mo1 C16 C17 117.7(11) . . . . ?
C15 Mo1 C16 C17 -119.6(8) . . . . ?
C11 Mo1 C16 C17 -75.1(9) . . . . ?
S2 Mo1 C16 C17 57.3(9) . . . . ?
S1 Mo1 C16 C17 152.8(6) . . . . ?
C20 C16 C17 C18 0.7(12) . . . . ?
Mo1 C16 C17 C18 -62.9(7) . . . . ?
C20 C16 C17 Mo1 63.6(8) . . . . ?
Mo1 C16 C17 Mo1 0.0 . . . . ?
C19 Mo1 C17 C18 38.5(7) . . . . ?
C14 Mo1 C17 C18 -177.0(7) . . . . ?
C13 Mo1 C17 C18 -156.7(8) . . . . ?
C18 Mo1 C17 C18 0.0 . . . . ?
C12 Mo1 C17 C18 -121.7(8) . . . . ?
C20 Mo1 C17 C18 80.0(8) . . . . ?
C16 Mo1 C17 C18 115.8(11) . . . . ?
C15 Mo1 C17 C18 -151.9(8) . . . . ?
C11 Mo1 C17 C18 -114.6(8) . . . . ?
S2 Mo1 C17 C18 -26.1(8) . . . . ?
S1 Mo1 C17 C18 76.3(8) . . . . ?
C19 Mo1 C17 C16 -77.3(8) . . . . ?
C14 Mo1 C17 C16 67.2(8) . . . . ?
C13 Mo1 C17 C16 87.5(7) . . . . ?
C18 Mo1 C17 C16 -115.8(11) . . . . ?
C12 Mo1 C17 C16 122.5(7) . . . . ?
C20 Mo1 C17 C16 -35.7(7) . . . . ?
C16 Mo1 C17 C16 0.0 . . . . ?
C15 Mo1 C17 C16 92.3(9) . . . . ?
C11 Mo1 C17 C16 129.7(7) . . . . ?
S2 Mo1 C17 C16 -141.8(6) . . . . ?
S1 Mo1 C17 C16 -39.4(9) . . . . ?
C16 C17 C18 C19 0.9(12) . . . . ?
Mo1 C17 C18 C19 -63.4(7) . . . . ?
C16 C17 C18 Mo1 64.4(8) . . . . ?
Mo1 C17 C18 Mo1 0.0 . . . . ?
C19 Mo1 C18 C17 -115.0(11) . . . . ?
C14 Mo1 C18 C17 4.7(11) . . . . ?
C13 Mo1 C18 C17 24.3(8) . . . . ?
C12 Mo1 C18 C17 61.1(8) . . . . ?
C17 Mo1 C18 C17 0.000(1) . . . . ?
C20 Mo1 C18 C17 -77.6(8) . . . . ?
C16 Mo1 C18 C17 -37.4(7) . . . . ?
C15 Mo1 C18 C17 75.3(16) . . . . ?
C11 Mo1 C18 C17 88.6(8) . . . . ?
S2 Mo1 C18 C17 155.9(7) . . . . ?
S1 Mo1 C18 C17 -129.3(6) . . . . ?
C19 Mo1 C18 C19 0.0 . . . . ?
C14 Mo1 C18 C19 119.7(9) . . . . ?
C13 Mo1 C18 C19 139.3(8) . . . . ?
C12 Mo1 C18 C19 176.2(8) . . . . ?
C17 Mo1 C18 C19 115.0(11) . . . . ?
C20 Mo1 C18 C19 37.5(7) . . . . ?
C16 Mo1 C18 C19 77.6(8) . . . . ?
C15 Mo1 C18 C19 -169.6(12) . . . . ?
C11 Mo1 C18 C19 -156.3(7) . . . . ?
S2 Mo1 C18 C19 -89.0(8) . . . . ?
S1 Mo1 C18 C19 -14.3(9) . . . . ?
C17 C18 C19 C20 -2.3(13) . . . . ?
Mo1 C18 C19 C20 -68.2(8) . . . . ?
C17 C18 C19 Mo1 65.9(8) . . . . ?
Mo1 C18 C19 Mo1 0.0 . . . . ?
C14 Mo1 C19 C20 2.5(12) . . . . ?
C13 Mo1 C19 C20 57.0(10) . . . . ?
C18 Mo1 C19 C20 115.3(11) . . . . ?
C12 Mo1 C19 C20 109.5(9) . . . . ?
C17 Mo1 C19 C20 77.8(8) . . . . ?
C20 Mo1 C19 C20 0.000(3) . . . . ?
C16 Mo1 C19 C20 36.4(8) . . . . ?
C15 Mo1 C19 C20 -76.7(19) . . . . ?
C11 Mo1 C19 C20 168.9(10) . . . . ?
S2 Mo1 C19 C20 -158.9(8) . . . . ?
S1 Mo1 C19 C20 -77.0(7) . . . . ?
C14 Mo1 C19 C18 -112.8(10) . . . . ?
C13 Mo1 C19 C18 -58.3(10) . . . . ?
C18 Mo1 C19 C18 0.000(1) . . . . ?
C12 Mo1 C19 C18 -5.8(11) . . . . ?
C17 Mo1 C19 C18 -37.5(7) . . . . ?
C20 Mo1 C19 C18 -115.3(11) . . . . ?
C16 Mo1 C19 C18 -78.9(8) . . . . ?
C15 Mo1 C19 C18 168.0(15) . . . . ?
C11 Mo1 C19 C18 53.6(14) . . . . ?
S2 Mo1 C19 C18 85.8(7) . . . . ?
S1 Mo1 C19 C18 167.6(8) . . . . ?
C17 C16 C20 C19 -2.1(13) . . . . ?
Mo1 C16 C20 C19 61.1(8) . . . . ?
C17 C16 C20 Mo1 -63.2(8) . . . . ?
Mo1 C16 C20 Mo1 0.000(1) . . . . ?
C18 C19 C20 C16 2.7(13) . . . . ?
Mo1 C19 C20 C16 -63.9(8) . . . . ?
C18 C19 C20 Mo1 66.7(8) . . . . ?
Mo1 C19 C20 Mo1 0.000(2) . . . . ?
C19 Mo1 C20 C16 116.3(12) . . . . ?
C14 Mo1 C20 C16 -62.1(9) . . . . ?
C13 Mo1 C20 C16 -23.6(9) . . . . ?
C18 Mo1 C20 C16 78.1(9) . . . . ?
C12 Mo1 C20 C16 2.9(12) . . . . ?
C17 Mo1 C20 C16 36.7(8) . . . . ?
C16 Mo1 C20 C16 0.000(2) . . . . ?
C15 Mo1 C20 C16 -88.7(10) . . . . ?
C11 Mo1 C20 C16 -43.7(24) . . . . ?
S2 Mo1 C20 C16 139.6(7) . . . . ?
S1 Mo1 C20 C16 -145.8(9) . . . . ?
C19 Mo1 C20 C19 0.000(3) . . . . ?
C14 Mo1 C20 C19 -178.5(7) . . . . ?
C13 Mo1 C20 C19 -140.0(7) . . . . ?
C18 Mo1 C20 C19 -38.3(7) . . . . ?
C12 Mo1 C20 C19 -113.4(9) . . . . ?
C17 Mo1 C20 C19 -79.6(8) . . . . ?
C16 Mo1 C20 C19 -116.3(12) . . . . ?
C15 Mo1 C20 C19 155.0(7) . . . . ?
C11 Mo1 C20 C19 -160.0(18) . . . . ?
S2 Mo1 C20 C19 23.3(8) . . . . ?
S1 Mo1 C20 C19 97.8(7) . . . . ?
